data_2214166
loop_
_publ_author_name
'Nourredine Benali-Cherif'
'Houda Boussekine'
'Zina Boutobba'
'Alima Kateb'

_publ_section_title
;
 2-Methylanilinium nitrate
;
_journal_coeditor_code DN2199
_journal_issue 7
_journal_name_full 'Acta Crystallographica Section E'
_journal_page_first o3287
_journal_page_last o3287
_journal_paper_doi 10.1107/S1600536807029716
_journal_volume 63
_journal_year 2007
_chemical_formula_iupac 'C7 H10 N +, N O3 -'
_chemical_formula_moiety 'C7 H10 N +, N O3 -'
_chemical_formula_sum 'C7 H10 N2 O3'
_chemical_formula_weight 170.17
_chemical_name_common 'o-toluidinium nitrate'
_chemical_name_systematic
;
2-Methylanilinium nitrate
;
_space_group_IT_number 62
_symmetry_cell_setting orthorhombic
_symmetry_space_group_name_Hall '-P 2ac 2n'
_symmetry_space_group_name_H-M 'P n m a'
_atom_sites_solution_hydrogens geom
_atom_sites_solution_primary direct
_atom_sites_solution_secondary difmap
_cell_angle_alpha 90.00
_cell_angle_beta 90.00
_cell_angle_gamma 90.00
_cell_formula_units_Z 4
_cell_length_a 16.5632(2)
_cell_length_b 6.7242(2)
_cell_length_c 7.6849(3)
_cell_measurement_reflns_used 1467
_cell_measurement_temperature 293(2)
_cell_measurement_theta_max 29.99
_cell_measurement_theta_min 2.92
_cell_volume 855.90(4)
_computing_cell_refinement 'DENZO and SCALEPACK (Otwinowski & Minor, 1997)'
_computing_data_collection 'KappaCCD Server Software (Nonius, 1998)'
_computing_data_reduction 'DENZO and SCALEPACK'
_computing_molecular_graphics 'ORTEP-3 (Farrugia, 1997) and PLATON (Spek, 2003)'
_computing_publication_material 'WinGX (Farrugia, 1999)'
_computing_structure_refinement 'SHELXL97 (Sheldrick, 1997)'
_computing_structure_solution 'SIR2004 (Burla <i>et al.</i>,  2005)'
_diffrn_ambient_temperature 293(2)
_diffrn_measured_fraction_theta_full 0.988
_diffrn_measured_fraction_theta_max 0.988
_diffrn_measurement_device 'Nonius KappaCCD'
_diffrn_measurement_method \w--\q
_diffrn_radiation_monochromator graphite
_diffrn_radiation_source 'fine-focus sealed tube'
_diffrn_radiation_type MoK\a
_diffrn_radiation_wavelength 0.71073
_diffrn_reflns_av_R_equivalents 0.0746
_diffrn_reflns_av_sigmaI/netI 0.0416
_diffrn_reflns_limit_h_max 23
_diffrn_reflns_limit_h_min 0
_diffrn_reflns_limit_k_max 9
_diffrn_reflns_limit_k_min 0
_diffrn_reflns_limit_l_max 10
_diffrn_reflns_limit_l_min 0
_diffrn_reflns_number 9040
_diffrn_reflns_theta_full 29.99
_diffrn_reflns_theta_max 29.99
_diffrn_reflns_theta_min 2.92
_exptl_absorpt_coefficient_mu 0.104
_exptl_absorpt_correction_type none
_exptl_crystal_colour brown
_exptl_crystal_density_diffrn 1.321
_exptl_crystal_density_method 'not measured'
_exptl_crystal_description prism
_exptl_crystal_F_000 360
_exptl_crystal_size_max 0.15
_exptl_crystal_size_mid 0.1
_exptl_crystal_size_min 0.05
_refine_diff_density_max 0.142
_refine_diff_density_min -0.160
_refine_ls_extinction_coef 0.23(3)
_refine_ls_extinction_expression Fc^*^=kFc[1+0.001xFc^2^\l^3^/sin(2\q)]^-1/4^
_refine_ls_extinction_method SHELXL97
_refine_ls_goodness_of_fit_ref 1.046
_refine_ls_hydrogen_treatment constr
_refine_ls_matrix_type full
_refine_ls_number_parameters 71
_refine_ls_number_reflns 1331
_refine_ls_number_restraints 4
_refine_ls_restrained_S_all 1.045
_refine_ls_R_factor_all 0.0916
_refine_ls_R_factor_gt 0.0498
_refine_ls_shift/su_max 0.000
_refine_ls_shift/su_mean 0.000
_refine_ls_structure_factor_coef Fsqd
_refine_ls_weighting_details 'calc w=1/[\s^2^(Fo^2^)+(0.0468P)^2^+0.1577P] where P=(Fo^2^+2Fc^2^)/3'
_refine_ls_weighting_scheme calc
_refine_ls_wR_factor_gt 0.1151
_refine_ls_wR_factor_ref 0.1350
_reflns_number_gt 895
_reflns_number_total 1331
_reflns_threshold_expression I>2\s(I)
_cod_data_source_file dn2199.cif
_cod_data_source_block I
_cod_database_code 2214166
_cod_database_fobs_code 2214166

loop_
_symmetry_equiv_pos_as_xyz
'x, y, z'
'-x+1/2, -y, z+1/2'
'x+1/2, -y+1/2, -z+1/2'
'-x, y+1/2, -z'
'-x, -y, -z'
'x-1/2, y, -z-1/2'
'-x-1/2, y-1/2, z-1/2'
'x, -y-1/2, z'

loop_
_atom_site_type_symbol
_atom_site_label
_atom_site_fract_x
_atom_site_fract_y
_atom_site_fract_z
_atom_site_U_iso_or_equiv
_atom_site_adp_type
_atom_site_calc_flag
_atom_site_refinement_flags
_atom_site_occupancy
C C1 0.40546(11) 0.2500 0.7455(2) 0.0478(5) Uani d S 1
C C2 0.44414(12) 0.2500 0.9045(2) 0.0566(5) Uani d S 1
C C3 0.52755(15) 0.2500 0.8999(4) 0.0880(8) Uani d S 1
H H3 0.5563 0.2500 1.0039 0.106 Uiso calc SR 1
C C4 0.56892(16) 0.2500 0.7448(5) 0.1032(11) Uani d S 1
H H4 0.6251 0.2500 0.7456 0.124 Uiso calc SR 1
C C5 0.52909(18) 0.2500 0.5908(4) 0.0943(9) Uani d S 1
H H5 0.5577 0.2500 0.4866 0.113 Uiso calc SR 1
C C6 0.44633(15) 0.2500 0.5899(3) 0.0722(6) Uani d S 1
H H6 0.4182 0.2500 0.4852 0.087 Uiso calc SR 1
C C7 0.39797(17) 0.2500 1.0725(3) 0.0797(7) Uani d SD 1
H H71 0.4314 0.2500 1.1725 0.120 Uiso d SRD 1
H H72 0.3651 0.1307 1.0813 0.120 Uiso d RD 1
N N1 0.31729(9) 0.2500 0.74140(19) 0.0532(4) Uani d SD 1
H H11 0.3021 0.2500 0.6356 0.080 Uiso d SRD 1
H H12 0.2989 0.1443 0.7967 0.080 Uiso d RD 1
N N2 0.22458(9) 0.2500 0.3407(2) 0.0527(4) Uani d S 1
O O2 0.18148(12) 0.2500 0.2138(2) 0.0919(6) Uani d S 1
O O3 0.24779(7) 0.09186(15) 0.40892(14) 0.0761(4) Uani d . 1

loop_
_atom_site_aniso_label
_atom_site_aniso_U_11
_atom_site_aniso_U_22
_atom_site_aniso_U_33
_atom_site_aniso_U_12
_atom_site_aniso_U_13
_atom_site_aniso_U_23
C1 0.0494(10) 0.0416(8) 0.0525(9) 0.000 0.0035(7) 0.000
C2 0.0555(11) 0.0532(10) 0.0611(11) 0.000 -0.0069(8) 0.000
C3 0.0553(14) 0.0946(19) 0.114(2) 0.000 -0.0189(14) 0.000
C4 0.0474(13) 0.0858(19) 0.176(4) 0.000 0.0188(18) 0.000
C5 0.085(2) 0.0830(18) 0.115(2) 0.000 0.0503(18) 0.000
C6 0.0780(16) 0.0786(15) 0.0599(12) 0.000 0.0207(10) 0.000
C7 0.0927(17) 0.0981(18) 0.0484(11) 0.000 -0.0069(11) 0.000
N1 0.0518(9) 0.0583(9) 0.0497(8) 0.000 -0.0026(7) 0.000
N2 0.0469(8) 0.0547(9) 0.0566(9) 0.000 -0.0044(7) 0.000
O2 0.0976(13) 0.0913(13) 0.0868(11) 0.000 -0.0493(10) 0.000
O3 0.0922(9) 0.0513(6) 0.0848(8) -0.0052(5) -0.0271(6) 0.0099(5)

loop_
_atom_type_symbol
_atom_type_description
_atom_type_scat_dispersion_real
_atom_type_scat_dispersion_imag
_atom_type_scat_source
C C 0.0033 0.0016 'International Tables Vol C Tables 4.2.6.8 and 6.1.1.4'
H H 0.0000 0.0000 'International Tables Vol C Tables 4.2.6.8 and 6.1.1.4'
N N 0.0061 0.0033 'International Tables Vol C Tables 4.2.6.8 and 6.1.1.4'
O O 0.0106 0.0060 'International Tables Vol C Tables 4.2.6.8 and 6.1.1.4'

loop_
_geom_angle_atom_site_label_1
_geom_angle_atom_site_label_2
_geom_angle_atom_site_label_3
_geom_angle_site_symmetry_1
_geom_angle_site_symmetry_3
_geom_angle
C6 C1 C2 . . 122.80(18)
C6 C1 N1 . . 118.31(17)
C2 C1 N1 . . 118.89(15)
C1 C2 C3 . . 116.2(2)
C1 C2 C7 . . 121.70(18)
C3 C2 C7 . . 122.1(2)
C4 C3 C2 . . 121.3(3)
C4 C3 H3 . . 119.3
C2 C3 H3 . . 119.3
C5 C4 C3 . . 121.0(2)
C5 C4 H4 . . 119.5
C3 C4 H4 . . 119.5
C4 C5 C6 . . 119.4(2)
C4 C5 H5 . . 120.3
C6 C5 H5 . . 120.3
C5 C6 C1 . . 119.3(2)
C5 C6 H6 . . 120.4
C1 C6 H6 . . 120.4
C2 C7 H71 . . 113.6
C2 C7 H72 . . 110.2
H71 C7 H72 . . 105.7
C1 N1 H11 . . 108.4
C1 N1 H12 . . 109.6
H11 N1 H12 . . 111.0
O2 N2 O3 . 8_565 121.45(8)
O2 N2 O3 . . 121.45(8)
O3 N2 O3 8_565 . 117.10(15)

loop_
_geom_bond_atom_site_label_1
_geom_bond_atom_site_label_2
_geom_bond_site_symmetry_2
_geom_bond_distance
C1 C6 . 1.374(3)
C1 C2 . 1.380(2)
C1 N1 . 1.461(2)
C2 C3 . 1.382(3)
C2 C7 . 1.501(3)
C3 C4 . 1.375(4)
C3 H3 . 0.9300
C4 C5 . 1.355(4)
C4 H4 . 0.9300
C5 C6 . 1.371(4)
C5 H5 . 0.9300
C6 H6 . 0.9300
C7 H71 . 0.9467
C7 H72 . 0.9714
N1 H11 . 0.8508
N1 H12 . 0.8826
N2 O2 . 1.209(2)
N2 O3 8_565 1.2465(12)
N2 O3 . 1.2465(12)

loop_
_geom_hbond_atom_site_label_D
_geom_hbond_atom_site_label_H
_geom_hbond_atom_site_label_A
_geom_hbond_site_symmetry_A
_geom_hbond_distance_DH
_geom_hbond_distance_HA
_geom_hbond_distance_DA
_geom_hbond_angle_DHA
N1 H11 N2 . 0.85 2.61 3.441(2) 167.6
N1 H11 O3 . 0.85 2.23 2.9974(17) 149.9
N1 H11 O3 8_565 0.85 2.23 2.9974(17) 149.9
N1 H12 O3 2 0.88 1.97 2.8466(14) 176.3
